data_1566201
loop_
_publ_author_name
'Mirzaei, Saber'
'Espinoza Castro, Victor M.'
'Hern\'andez S\'anchez, Ra\'ul'

_publ_section_title
;
 Nonspherical anion sequestration by C--H hydrogen bonding
;
_journal_name_full 'Chemical Science'
_journal_paper_doi 10.1039/D1SC07041J
_journal_year 2022
_chemical_formula_moiety 'C76 H80 O8, 3(C2 H3 N)'
_chemical_formula_sum 'C82 H89 N3 O8'
_chemical_formula_weight 1244.56
_space_group_crystal_system triclinic
_space_group_IT_number 2
_space_group_name_Hall '-P 1'
_space_group_name_H-M_alt 'P -1'
_atom_sites_solution_hydrogens geom
_audit_creation_date 2020-10-05
_audit_creation_method
;
Olex2 1.2
(compiled 2018.05.29 svn.r3508 for OlexSys, GUI svn.r5506)
;
_audit_update_record
;
2021-08-18 deposited with the CCDC.	2022-01-24 downloaded from the CCDC.
;
_cell_angle_alpha 100.1450(10)
_cell_angle_beta 96.3810(10)
_cell_angle_gamma 102.8310(10)
_cell_formula_units_Z 2
_cell_length_a 11.9327(3)
_cell_length_b 12.8148(3)
_cell_length_c 24.0608(5)
_cell_measurement_reflns_used 9790
_cell_measurement_temperature 220
_cell_measurement_theta_max 62.34
_cell_measurement_theta_min 3.78
_cell_volume 3487.76(14)
_computing_cell_refinement 'SAINT V8.38A (?, 2016)'
_computing_data_collection 'APEX2 V2014.9-0'
_computing_data_reduction 'SAINT V8.38A (?, 2016)'
_computing_molecular_graphics 'Olex2 (Dolomanov et al., 2009)'
_computing_publication_material 'Olex2 (Dolomanov et al., 2009)'
_computing_structure_refinement 'ShelXL (Sheldrick, 2015)'
_computing_structure_solution 'SHELXT 2014/5 (Sheldrick, 2014)'
_diffrn_ambient_temperature 220
_diffrn_detector 'Bruker APEX-II CCD'
_diffrn_detector_area_resol_mean 7.9
_diffrn_detector_type 'CCD area detector'
_diffrn_measured_fraction_theta_full 0.968
_diffrn_measured_fraction_theta_max 0.968
_diffrn_measurement_device 'three-circle diffractometer'
_diffrn_measurement_device_type 'Bruker APEX-II CCD'
_diffrn_measurement_method '\f and \w scans'
_diffrn_radiation_monochromator 'mirror optics'
_diffrn_radiation_probe x-ray
_diffrn_radiation_type CuK\a
_diffrn_radiation_wavelength 1.54178
_diffrn_reflns_av_R_equivalents 0.0500
_diffrn_reflns_av_unetI/netI 0.0404
_diffrn_reflns_Laue_measured_fraction_full 0.968
_diffrn_reflns_Laue_measured_fraction_max 0.968
_diffrn_reflns_limit_h_max 13
_diffrn_reflns_limit_h_min -13
_diffrn_reflns_limit_k_max 13
_diffrn_reflns_limit_k_min -14
_diffrn_reflns_limit_l_max 27
_diffrn_reflns_limit_l_min -27
_diffrn_reflns_number 56675
_diffrn_reflns_point_group_measured_fraction_full 0.968
_diffrn_reflns_point_group_measured_fraction_max 0.968
_diffrn_reflns_theta_full 62.594
_diffrn_reflns_theta_max 62.594
_diffrn_reflns_theta_min 1.888
_diffrn_source 'microfocus sealed X-ray tube'
_diffrn_source_type 'Incoatec I\ms'
_diffrn_standards_number 0
_exptl_absorpt_coefficient_mu 0.595
_exptl_absorpt_correction_T_max 0.7522
_exptl_absorpt_correction_T_min 0.6123
_exptl_absorpt_correction_type multi-scan
_exptl_absorpt_process_details
'SADABS-2016/2 (Bruker,2016/2) was used for absorption correction. wR2(int) was 0.1033 before and 0.0625 after correction. The Ratio of minimum to maximum transmission is 0.8140. The \l/2 correction factor is Not present.'
_exptl_crystal_colour colourless
_exptl_crystal_colour_primary colourless
_exptl_crystal_density_diffrn 1.185
_exptl_crystal_description block
_exptl_crystal_F_000 1332
_exptl_crystal_size_max 0.06
_exptl_crystal_size_mid 0.05
_exptl_crystal_size_min 0.05
_refine_diff_density_max 3.230
_refine_diff_density_min -0.997
_refine_diff_density_rms 0.113
_refine_ls_extinction_method none
_refine_ls_goodness_of_fit_ref 2.333
_refine_ls_hydrogen_treatment constr
_refine_ls_matrix_type full
_refine_ls_number_parameters 673
_refine_ls_number_reflns 10814
_refine_ls_number_restraints 79
_refine_ls_restrained_S_all 2.337
_refine_ls_R_factor_all 0.1700
_refine_ls_R_factor_gt 0.1539
_refine_ls_shift/su_max 0.955
_refine_ls_shift/su_mean 0.016
_refine_ls_structure_factor_coef Fsqd
_refine_ls_weighting_details 'w=1/[\s^2^(Fo^2^)+(0.2000P)^2^] where P=(Fo^2^+2Fc^2^)/3'
_refine_ls_weighting_scheme calc
_refine_ls_wR_factor_gt 0.4797
_refine_ls_wR_factor_ref 0.5052
_reflns_Friedel_coverage 0.000
_reflns_number_gt 8708
_reflns_number_total 10814
_reflns_threshold_expression 'I > 2\s(I)'
_cod_data_source_file d1sc07041j2.cif
_cod_data_source_block sm328first_a
_cod_database_code 1566201
_shelx_shelxl_version_number 2018/3
_shelx_space_group_comment
;
The symmetry employed for this shelxl refinement is uniquely defined
by the following loop, which should always be used as a source of
symmetry information in preference to the above space-group names.
They are only intended as comments.
;
_shelx_estimated_absorpt_t_max 0.971
_shelx_estimated_absorpt_t_min 0.965
_olex2_refinement_description
;
1. Fixed Uiso
 At 1.2 times of:
  All C(H) groups, All C(H,H) groups
 At 1.5 times of:
  All C(H,H,H) groups
2. Shared sites
{C5S, C5T}
3. Restrained distances
 N2S-C3S = N3S-C5S = N3T-C5T
 1.15 with sigma of 0.02
 C3S-C4S = C5S-C6S = C5T-C6T
 1.4 with sigma of 0.02
 C6A-C7A = C6D-C7D
 1.5 with sigma of 0.001
 C1A-C6A = C1C-C6C
 1.4 with sigma of 0.001
4. Rigid bond restraints
 N1S, C1S, C2S
 with sigma for 1-2 distances of 0.01 and sigma for 1-3 distances of 0.01
5. Uiso/Uaniso restraints and constraints
N1S \\sim C1S \\sim C2S: within 2A with sigma of 0.04 and sigma for terminal
atoms of 0.08
Uanis(N2S) \\sim Ueq, Uanis(C3S) \\sim Ueq, Uanis(C4S) \\sim Ueq, Uanis(N3S)
\\sim Ueq, Uanis(N3T) \\sim Ueq, Uanis(C5S) \\sim Ueq, Uanis(C5T) \\sim Ueq,
Uanis(C6S) \\sim Ueq, Uanis(C6T) \\sim Ueq: with sigma of 0.03 and sigma for
terminal atoms of 0.06
Uanis(N2S) = Uanis(C4S) = Uanis(C3S)
Uanis(C1A) = Uanis(C2A) = Uanis(C3A) = Uanis(C4A) = Uanis(C5A) = Uanis(C6A)
Uanis(C1B) = Uanis(C2B) = Uanis(C3B) = Uanis(C4B) = Uanis(C5B) = Uanis(C6B)
Uanis(C1C) = Uanis(C2C) = Uanis(C3C) = Uanis(C4C) = Uanis(C5C) = Uanis(C6C)
Uanis(C1D) = Uanis(C2D) = Uanis(C3D) = Uanis(C4D) = Uanis(C5D) = Uanis(C6D)
Uanis(C15D) = Uanis(C16D) = Uanis(C17D) = Uanis(C18D) = Uanis(C19D)
Uanis(N3S) = Uanis(N3T) = Uanis(C5S) = Uanis(C5T) = Uanis(C6S) = Uanis(C6T)
6. Others
 Sof(N3T)=Sof(C5T)=Sof(C6T)=Sof(H6TA)=Sof(H6TB)=Sof(H6TC)=1-FVAR(1)
 Sof(N3S)=Sof(C5S)=Sof(C6S)=Sof(H6SA)=Sof(H6SB)=Sof(H6SC)=FVAR(1)
7.a Ternary CH refined with riding coordinates:
 C14A(H14A), C14B(H14B), C14C(H14C), C14D(H14D)
7.b Secondary CH2 refined with riding coordinates:
 C13A(H13A,H13B), C13B(H13C,H13D), C13C(H13E,H13F), C13D(H13G,H13H), C15A(H15A,
 H15B), C15B(H15C,H15D), C15C(H15E,H15F), C15D(H15G,H15H), C16A(H16A,H16B),
 C16B(H16C,H16D), C16C(H16E,H16F), C16D(H16G,H16H), C17A(H17A,H17B), C17B(H17C,
 H17D), C17C(H17E,H17F), C17D(H17G,H17H), C18A(H18A,H18B), C18B(H18C,H18D),
 C18C(H18E,H18F), C18D(H18G,H18H)
7.c Aromatic/amide H refined with riding coordinates:
 C1A(H1A), C1C(H1C), C1D(H1D), C2A(H2A), C2C(H2C), C2D(H2D), C3A(H3A),
 C1B(H1B), C2B(H2B), C3B(H3B), C4B(H4B), C5B(H5B), C3C(H3C), C3D(H3D), C4A(H4A),
  C4C(H4C), C4D(H4D), C5A(H5A), C5C(H5C), C5D(H5D), C10A(H10A), C10B(H10B),
 C10C(H10C), C10D(H10D)
7.d Fitted hexagon refined as free rotating group:
 C1B(C2B,C3B,C4B,C5B,C6B)
7.e Idealised Me refined as rotating group:
 C19A(H19A,H19B,H19C), C19B(H19D,H19E,H19F), C19C(H19G,H19H,H19I), C19D(H19J,
 H19K,H19L), C2S(H2SA,H2SB,H2SC), C4S(H4SA,H4SB,H4SC), C6S(H6SA,H6SB,H6SC),
 C6T(H6TA,H6TB,H6TC)
;
_olex2_submission_special_instructions 'No special instructions were received'

loop_
_space_group_symop_operation_xyz
'x, y, z'
'-x, -y, -z'

loop_
_atom_site_label
_atom_site_type_symbol
_atom_site_fract_x
_atom_site_fract_y
_atom_site_fract_z
_atom_site_U_iso_or_equiv
_atom_site_adp_type
_atom_site_occupancy
_atom_site_site_symmetry_order
_atom_site_calc_flag
_atom_site_refinement_flags_posn
_atom_site_refinement_flags_adp
_atom_site_refinement_flags_occupancy
_atom_site_disorder_assembly
_atom_site_disorder_group
O001 O 0.7887(3) 0.5984(3) 0.45467(15) 0.0467(9) Uani 1 1 d . . . . .
O002 O 0.4217(3) 0.5018(3) 0.33225(15) 0.0460(9) Uani 1 1 d . . . . .
O003 O 0.9820(3) 0.6416(3) 0.43534(15) 0.0482(10) Uani 1 1 d . . . . .
O004 O 1.0933(3) 0.6115(3) 0.16776(16) 0.0491(10) Uani 1 1 d . . . . .
O005 O 1.1587(3) 0.6520(3) 0.26797(16) 0.0477(9) Uani 1 1 d . . . . .
O006 O 0.5340(3) 0.4482(3) 0.06279(15) 0.0474(9) Uani 1 1 d . . . . .
O007 O 0.7269(3) 0.4805(3) 0.04434(15) 0.0493(10) Uani 1 1 d . . . . .
O008 O 0.3608(3) 0.4692(3) 0.23220(16) 0.0485(10) Uani 1 1 d . . . . .
C1A C 0.9401(7) 0.7524(5) 0.1120(3) 0.0792(10) Uani 1 1 d D . . . .
H1A H 0.925691 0.763227 0.149951 0.095 Uiso 1 1 calc R . . . .
C1C C 0.5653(7) 0.7404(6) 0.4055(3) 0.0796(10) Uani 1 1 d D . . . .
H1C H 0.579340 0.744466 0.368147 0.095 Uiso 1 1 calc R . . . .
C1D C 1.0679(6) 0.8438(6) 0.3494(3) 0.0683(8) Uani 1 1 d . . . . .
H1D H 1.000566 0.818413 0.321753 0.082 Uiso 1 1 calc R . . . .
C2A C 0.9669(7) 0.8389(7) 0.0840(4) 0.0792(10) Uani 1 1 d . . . . .
H2A H 0.973255 0.910365 0.104062 0.095 Uiso 1 1 calc R . . . .
C2C C 0.5350(7) 0.8242(7) 0.4414(4) 0.0796(10) Uani 1 1 d . . . . .
H2C H 0.530483 0.888269 0.428374 0.095 Uiso 1 1 calc R . . . .
C2D C 1.1169(6) 0.9576(6) 0.3683(3) 0.0683(8) Uani 1 1 d . . . . .
H2D H 1.083545 1.008268 0.352923 0.082 Uiso 1 1 calc R . . . .
C3A C 0.9837(7) 0.8238(7) 0.0299(4) 0.0792(10) Uani 1 1 d . . . . .
H3A H 1.001329 0.884324 0.012429 0.095 Uiso 1 1 calc R . . . .
C1B C 0.4667(4) 0.6629(4) 0.1580(2) 0.0847(10) Uani 1 1 d . . . . .
H1B H 0.534590 0.675062 0.184549 0.102 Uiso 1 1 calc R . . . .
C2B C 0.4302(5) 0.7511(3) 0.1427(2) 0.0847(10) Uani 1 1 d G . . . .
H2B H 0.473512 0.822937 0.158890 0.102 Uiso 1 1 calc R . . . .
C3B C 0.3298(5) 0.7331(3) 0.1034(2) 0.0847(10) Uani 1 1 d G . . . .
H3B H 0.305168 0.792798 0.093012 0.102 Uiso 1 1 calc R . . . .
C4B C 0.2658(4) 0.6269(4) 0.0794(2) 0.0847(10) Uani 1 1 d G . . . .
H4B H 0.197901 0.614784 0.052794 0.102 Uiso 1 1 calc R . . . .
C5B C 0.3023(5) 0.5387(3) 0.0947(2) 0.0847(10) Uani 1 1 d G . . . .
H5B H 0.258977 0.466907 0.078452 0.102 Uiso 1 1 calc R . . . .
C6B C 0.4027(5) 0.5567(3) 0.1340(2) 0.0847(10) Uani 1 1 d G . . . .
C3C C 0.5119(7) 0.8161(7) 0.4946(3) 0.0796(10) Uani 1 1 d . . . . .
H3C H 0.491744 0.874247 0.517586 0.095 Uiso 1 1 calc R . . . .
C3D C 1.2138(6) 0.9923(6) 0.4093(3) 0.0683(8) Uani 1 1 d . . . . .
H3D H 1.245217 1.067534 0.423826 0.082 Uiso 1 1 calc R . . . .
C4A C 0.9757(7) 0.7216(7) -0.0006(4) 0.0792(10) Uani 1 1 d . . . . .
H4A H 0.988378 0.711248 -0.038851 0.095 Uiso 1 1 calc R . . . .
C4C C 0.5175(7) 0.7271(7) 0.5145(4) 0.0796(10) Uani 1 1 d . . . . .
H4C H 0.500020 0.722093 0.551198 0.095 Uiso 1 1 calc R . . . .
C4D C 1.2640(6) 0.9191(6) 0.4288(3) 0.0683(8) Uani 1 1 d . . . . .
H4D H 1.333426 0.944426 0.455055 0.082 Uiso 1 1 calc R . . . .
C5A C 0.9493(7) 0.6357(7) 0.0247(4) 0.0792(10) Uani 1 1 d . . . . .
H5A H 0.939844 0.564773 0.003127 0.095 Uiso 1 1 calc R . . . .
C5C C 0.5489(7) 0.6413(7) 0.4816(3) 0.0796(10) Uani 1 1 d . . . . .
H5C H 0.553011 0.578149 0.495695 0.095 Uiso 1 1 calc R . . . .
C5D C 1.2162(6) 0.8062(6) 0.4112(3) 0.0683(8) Uani 1 1 d . . . . .
H5D H 1.250835 0.756200 0.426429 0.082 Uiso 1 1 calc R . . . .
C6A C 0.9359(7) 0.6483(4) 0.0805(3) 0.0792(10) Uani 1 1 d D . . . .
C6C C 0.5731(7) 0.6499(6) 0.4294(3) 0.0796(10) Uani 1 1 d D . . . .
C6D C 1.1182(6) 0.7709(4) 0.3713(3) 0.0683(8) Uani 1 1 d D . . . .
C7A C 0.9089(5) 0.5502(4) 0.1074(2) 0.0462(13) Uani 1 1 d D . . . .
C7B C 0.4558(5) 0.4651(5) 0.1496(2) 0.0500(14) Uani 1 1 d . . . . .
C7C C 0.6062(5) 0.5522(4) 0.3934(2) 0.0412(12) Uani 1 1 d . . . . .
C7D C 1.0648(4) 0.6508(3) 0.3500(2) 0.0442(12) Uani 1 1 d D . . . .
C8A C 0.9864(4) 0.5329(4) 0.1513(2) 0.0426(12) Uani 1 1 d . . . . .
C8B C 0.5244(5) 0.4169(5) 0.1145(2) 0.0448(13) Uani 1 1 d . . . . .
C8C C 0.5285(4) 0.4809(4) 0.3470(2) 0.0396(12) Uani 1 1 d . . . . .
C8D C 0.9943(5) 0.5885(5) 0.3821(2) 0.0461(13) Uani 1 1 d . . . . .
C9A C 0.9676(4) 0.4383(4) 0.1734(2) 0.0411(12) Uani 1 1 d . . . . .
C9B C 0.5756(4) 0.3362(4) 0.1292(2) 0.0417(12) Uani 1 1 d . . . . .
C9C C 0.5525(4) 0.3851(4) 0.3194(2) 0.0410(12) Uani 1 1 d . . . . .
C9D C 0.9435(4) 0.4754(4) 0.3629(2) 0.0427(12) Uani 1 1 d . . . . .
C10A C 0.8633(4) 0.3613(4) 0.1537(2) 0.0404(12) Uani 1 1 d . . . . .
H10A H 0.848148 0.298308 0.169335 0.048 Uiso 1 1 calc R . . . .
C10B C 0.5555(4) 0.3026(4) 0.1799(2) 0.0388(11) Uani 1 1 d . . . . .
H10B H 0.591430 0.249513 0.190856 0.047 Uiso 1 1 calc R . . . .
C10C C 0.6608(5) 0.3653(4) 0.3365(2) 0.0417(12) Uani 1 1 d . . . . .
H10C H 0.679160 0.302539 0.316945 0.050 Uiso 1 1 calc R . . . .
C10D C 0.9656(4) 0.4251(4) 0.3110(2) 0.0402(12) Uani 1 1 d . . . . .
H10D H 0.931611 0.349980 0.297681 0.048 Uiso 1 1 calc R . . . .
C11A C 0.7790(5) 0.3731(4) 0.1112(2) 0.0387(11) Uani 1 1 d . . . . .
C11B C 0.4845(4) 0.3446(4) 0.2149(2) 0.0419(12) Uani 1 1 d . . . . .
C11C C 0.7415(4) 0.4338(4) 0.3808(2) 0.0398(12) Uani 1 1 d . . . . .
C11D C 1.0361(4) 0.4804(4) 0.2771(2) 0.0414(12) Uani 1 1 d . . . . .
C12A C 0.8047(5) 0.4671(5) 0.0893(2) 0.0446(13) Uani 1 1 d . . . . .
C12B C 0.4362(4) 0.4276(4) 0.2002(2) 0.0433(12) Uani 1 1 d . . . . .
C12C C 0.7130(5) 0.5271(4) 0.4079(2) 0.0425(12) Uani 1 1 d . . . . .
C12D C 1.0832(4) 0.5933(4) 0.2974(2) 0.0438(12) Uani 1 1 d . . . . .
C13A C 0.6357(5) 0.5281(5) 0.0594(3) 0.0510(14) Uani 1 1 d . . . . .
H13A H 0.616578 0.570006 0.030911 0.061 Uiso 1 1 calc R . . . .
H13B H 0.661842 0.578959 0.096445 0.061 Uiso 1 1 calc R . . . .
C13B C 0.4085(5) 0.5475(5) 0.2830(2) 0.0476(13) Uani 1 1 d . . . . .
H13C H 0.358145 0.598118 0.288958 0.057 Uiso 1 1 calc R . . . .
H13D H 0.484780 0.590019 0.278431 0.057 Uiso 1 1 calc R . . . .
C13C C 0.8799(5) 0.6777(4) 0.4409(2) 0.0470(13) Uani 1 1 d . . . . .
H13E H 0.852455 0.696635 0.404994 0.056 Uiso 1 1 calc R . . . .
H13F H 0.898351 0.744208 0.470922 0.056 Uiso 1 1 calc R . . . .
C13D C 1.1058(5) 0.6869(5) 0.2202(2) 0.0495(13) Uani 1 1 d . . . . .
H13G H 1.029005 0.696554 0.227058 0.059 Uiso 1 1 calc R . . . .
H13H H 1.153567 0.757930 0.217236 0.059 Uiso 1 1 calc R . . . .
C14A C 0.6591(5) 0.2929(4) 0.0930(2) 0.0409(12) Uani 1 1 d . . . . .
H14A H 0.632383 0.296625 0.053119 0.049 Uiso 1 1 calc R . . . .
C14B C 0.4644(4) 0.3073(4) 0.2707(2) 0.0440(12) Uani 1 1 d . . . . .
H14B H 0.386303 0.315209 0.277792 0.053 Uiso 1 1 calc R . . . .
C14C C 0.8616(5) 0.4153(4) 0.3975(2) 0.0434(12) Uani 1 1 d . . . . .
H14C H 0.888328 0.451080 0.438215 0.052 Uiso 1 1 calc R . . . .
C14D C 1.0603(5) 0.4257(4) 0.2197(2) 0.0434(12) Uani 1 1 d . . . . .
H14D H 1.136262 0.468651 0.213716 0.052 Uiso 1 1 calc R . . . .
C15A C 0.6585(5) 0.1726(4) 0.0927(2) 0.0470(13) Uani 1 1 d . . . . .
H15A H 0.691993 0.166711 0.130799 0.056 Uiso 1 1 calc R . . . .
H15B H 0.577914 0.128511 0.084479 0.056 Uiso 1 1 calc R . . . .
C15B C 0.4646(5) 0.1866(5) 0.2681(2) 0.0484(13) Uani 1 1 d . . . . .
H15C H 0.412095 0.141630 0.233817 0.058 Uiso 1 1 calc R . . . .
H15D H 0.543099 0.177505 0.264630 0.058 Uiso 1 1 calc R . . . .
C15C C 0.8612(5) 0.2950(5) 0.3918(2) 0.0477(13) Uani 1 1 d . . . . .
H15E H 0.941301 0.288654 0.400465 0.057 Uiso 1 1 calc R . . . .
H15F H 0.830685 0.256620 0.352218 0.057 Uiso 1 1 calc R . . . .
C15D C 1.0709(7) 0.3084(6) 0.2172(3) 0.0674(9) Uani 1 1 d . . . . .
H15G H 1.124826 0.306339 0.250548 0.081 Uiso 1 1 calc R . . . .
H15H H 0.994655 0.261711 0.218790 0.081 Uiso 1 1 calc R . . . .
C16A C 0.7266(6) 0.1271(5) 0.0490(3) 0.0627(16) Uani 1 1 d . . . . .
H16A H 0.805210 0.175096 0.055252 0.075 Uiso 1 1 calc R . . . .
H16B H 0.689030 0.127313 0.010709 0.075 Uiso 1 1 calc R . . . .
C16B C 0.4269(7) 0.1459(5) 0.3202(3) 0.0687(18) Uani 1 1 d . . . . .
H16C H 0.342460 0.135449 0.317845 0.082 Uiso 1 1 calc R . . . .
H16D H 0.463914 0.201825 0.354525 0.082 Uiso 1 1 calc R . . . .
C16C C 0.7870(6) 0.2395(5) 0.4320(3) 0.0607(16) Uani 1 1 d . . . . .
H16E H 0.822364 0.273225 0.471718 0.073 Uiso 1 1 calc R . . . .
H16F H 0.709233 0.252886 0.426179 0.073 Uiso 1 1 calc R . . . .
C16D C 1.1141(7) 0.2634(6) 0.1631(3) 0.0674(9) Uani 1 1 d . . . . .
H16G H 1.049841 0.244809 0.131088 0.081 Uiso 1 1 calc R . . . .
H16H H 1.175575 0.321153 0.155265 0.081 Uiso 1 1 calc R . . . .
C17A C 0.7355(7) 0.0103(6) 0.0517(3) 0.0730(19) Uani 1 1 d . . . . .
H17A H 0.787662 -0.010339 0.025382 0.088 Uiso 1 1 calc R . . . .
H17B H 0.771766 0.010730 0.090395 0.088 Uiso 1 1 calc R . . . .
C17B C 0.4585(8) 0.0362(7) 0.3264(4) 0.086(2) Uani 1 1 d . . . . .
H17C H 0.542254 0.044918 0.326443 0.103 Uiso 1 1 calc R . . . .
H17D H 0.440915 0.019069 0.363094 0.103 Uiso 1 1 calc R . . . .
C17C C 0.7751(6) 0.1177(5) 0.4230(3) 0.0612(16) Uani 1 1 d . . . . .
H17E H 0.749883 0.085647 0.382180 0.073 Uiso 1 1 calc R . . . .
H17F H 0.713921 0.086116 0.443516 0.073 Uiso 1 1 calc R . . . .
C17D C 1.1609(7) 0.1636(6) 0.1654(3) 0.0674(9) Uani 1 1 d . . . . .
H17G H 1.098128 0.104282 0.170850 0.081 Uiso 1 1 calc R . . . .
H17H H 1.222167 0.180743 0.198656 0.081 Uiso 1 1 calc R . . . .
C18A C 0.6246(8) -0.0746(7) 0.0377(4) 0.090(2) Uani 1 1 d . . . . .
H18A H 0.582675 -0.067844 0.001599 0.108 Uiso 1 1 calc R . . . .
H18B H 0.577072 -0.060386 0.067467 0.108 Uiso 1 1 calc R . . . .
C18B C 0.3937(8) -0.0556(6) 0.2796(4) 0.089(2) Uani 1 1 d . . . . .
H18C H 0.412999 -0.039219 0.242991 0.107 Uiso 1 1 calc R . . . .
H18D H 0.310024 -0.062878 0.278892 0.107 Uiso 1 1 calc R . . . .
C18C C 0.8854(6) 0.0856(6) 0.4425(3) 0.0670(17) Uani 1 1 d . . . . .
H18E H 0.914852 0.122950 0.482388 0.080 Uiso 1 1 calc R . . . .
H18F H 0.944438 0.110690 0.419399 0.080 Uiso 1 1 calc R . . . .
C18D C 1.2101(7) 0.1237(6) 0.1121(3) 0.0674(9) Uani 1 1 d . . . . .
H18G H 1.268633 0.184857 0.105124 0.081 Uiso 1 1 calc R . . . .
H18H H 1.147244 0.101737 0.079378 0.081 Uiso 1 1 calc R . . . .
C19A C 0.6362(11) -0.1892(7) 0.0321(6) 0.122(4) Uani 1 1 d . . . . .
H19A H 0.671791 -0.208586 -0.001331 0.182 Uiso 1 1 calc GR . . . .
H19B H 0.559744 -0.238352 0.027996 0.182 Uiso 1 1 calc GR . . . .
H19C H 0.684486 -0.195406 0.065939 0.182 Uiso 1 1 calc GR . . . .
C19B C 0.4220(10) -0.1643(7) 0.2863(5) 0.105(3) Uani 1 1 d . . . . .
H19D H 0.408417 -0.212801 0.249105 0.158 Uiso 1 1 calc GR . . . .
H19E H 0.372608 -0.198134 0.310928 0.158 Uiso 1 1 calc GR . . . .
H19F H 0.502980 -0.150689 0.303170 0.158 Uiso 1 1 calc GR . . . .
C19C C 0.8679(8) -0.0370(6) 0.4381(4) 0.083(2) Uani 1 1 d . . . . .
H19G H 0.835126 -0.074931 0.399108 0.125 Uiso 1 1 calc GR . . . .
H19H H 0.815262 -0.061361 0.463731 0.125 Uiso 1 1 calc GR . . . .
H19I H 0.942274 -0.052996 0.448459 0.125 Uiso 1 1 calc GR . . . .
C19D C 1.2656(7) 0.0282(6) 0.1151(3) 0.0674(9) Uani 1 1 d . . . . .
H19J H 1.259579 -0.014437 0.076887 0.101 Uiso 1 1 calc GR . . . .
H19K H 1.225616 -0.017741 0.138464 0.101 Uiso 1 1 calc GR . . . .
H19L H 1.346951 0.055980 0.131923 0.101 Uiso 1 1 calc GR . . . .
N1S N 0.7489(12) 0.7588(8) 0.2820(7) 0.181(6) Uani 1 1 d . U . . .
C1S C 0.7528(8) 0.6734(7) 0.2668(4) 0.089(2) Uani 1 1 d . U . . .
C2S C 0.7589(6) 0.5617(5) 0.2476(3) 0.0665(17) Uani 1 1 d . U . . .
H2SA H 0.808762 0.558762 0.218488 0.100 Uiso 1 1 calc GR . . . .
H2SB H 0.681437 0.516465 0.231826 0.100 Uiso 1 1 calc GR . . . .
H2SC H 0.790473 0.534989 0.279693 0.100 Uiso 1 1 calc GR . . . .
N2S N 0.1649(9) 0.2597(11) 0.3734(5) 0.135(3) Uani 1 1 d D U . . .
C3S C 0.2078(11) 0.3523(14) 0.3955(6) 0.135(3) Uani 1 1 d D U . . .
C4S C 0.2348(11) 0.4632(13) 0.4172(6) 0.135(3) Uani 1 1 d D U . . .
H4SA H 0.243532 0.502022 0.386133 0.203 Uiso 1 1 calc GR . . . .
H4SB H 0.307056 0.484182 0.443832 0.203 Uiso 1 1 calc GR . . . .
H4SC H 0.172822 0.481539 0.436785 0.203 Uiso 1 1 calc GR . . . .
N3S N 0.767(5) 0.144(5) 0.240(3) 0.123(3) Uani 0.238(15) 1 d D U P A 1
C5S C 0.8133(12) 0.0774(13) 0.2455(5) 0.123(3) Uani 0.238(15) 1 d D U P A 1
C6S C 0.750(4) -0.033(2) 0.232(2) 0.123(3) Uani 0.238(15) 1 d D U P A 1
H6SA H 0.773142 -0.069848 0.261370 0.185 Uiso 0.238(15) 1 calc GR . P A 1
H6SB H 0.765674 -0.067984 0.195423 0.185 Uiso 0.238(15) 1 calc GR . P A 1
H6SC H 0.667427 -0.036463 0.229308 0.185 Uiso 0.238(15) 1 calc GR . P A 1
N3T N 0.7470(16) 0.1068(16) 0.2376(9) 0.123(3) Uani 0.762(15) 1 d D U P A 2
C5T C 0.8133(12) 0.0774(13) 0.2455(5) 0.123(3) Uani 0.762(15) 1 d D U P A 2
C6T C 0.9040(14) 0.0374(15) 0.2705(6) 0.123(3) Uani 0.762(15) 1 d D U P A 2
H6TA H 0.932526 -0.006517 0.240840 0.185 Uiso 0.762(15) 1 calc GR . P A 2
H6TB H 0.874647 -0.007057 0.296964 0.185 Uiso 0.762(15) 1 calc GR . P A 2
H6TC H 0.967006 0.098569 0.290972 0.185 Uiso 0.762(15) 1 calc GR . P A 2

loop_
_atom_site_aniso_label
_atom_site_aniso_U_11
_atom_site_aniso_U_22
_atom_site_aniso_U_33
_atom_site_aniso_U_23
_atom_site_aniso_U_13
_atom_site_aniso_U_12
O001 0.047(2) 0.052(2) 0.0386(19) 0.0007(16) 0.0053(16) 0.0143(16)
O002 0.043(2) 0.049(2) 0.046(2) 0.0063(16) 0.0091(16) 0.0139(16)
O003 0.047(2) 0.053(2) 0.040(2) 0.0013(16) 0.0061(16) 0.0103(16)
O004 0.044(2) 0.050(2) 0.054(2) 0.0163(17) 0.0102(17) 0.0066(16)
O005 0.042(2) 0.050(2) 0.050(2) 0.0079(17) 0.0104(16) 0.0081(16)
O006 0.048(2) 0.055(2) 0.039(2) 0.0113(16) 0.0017(16) 0.0130(17)
O007 0.054(2) 0.058(2) 0.041(2) 0.0202(17) 0.0063(17) 0.0152(18)
O008 0.040(2) 0.060(2) 0.047(2) 0.0058(17) 0.0071(16) 0.0191(17)
C1A 0.072(2) 0.080(2) 0.088(2) 0.0401(18) 0.0068(16) 0.0108(16)
C1C 0.080(2) 0.081(2) 0.078(2) -0.0017(16) 0.0215(16) 0.0310(17)
C1D 0.0644(17) 0.0591(17) 0.0755(19) 0.0077(13) 0.0092(13) 0.0091(12)
C2A 0.072(2) 0.080(2) 0.088(2) 0.0401(18) 0.0068(16) 0.0108(16)
C2C 0.080(2) 0.081(2) 0.078(2) -0.0017(16) 0.0215(16) 0.0310(17)
C2D 0.0644(17) 0.0591(17) 0.0755(19) 0.0077(13) 0.0092(13) 0.0091(12)
C3A 0.072(2) 0.080(2) 0.088(2) 0.0401(18) 0.0068(16) 0.0108(16)
C1B 0.126(3) 0.073(2) 0.074(2) 0.0246(16) 0.0215(18) 0.053(2)
C2B 0.126(3) 0.073(2) 0.074(2) 0.0246(16) 0.0215(18) 0.053(2)
C3B 0.126(3) 0.073(2) 0.074(2) 0.0246(16) 0.0215(18) 0.053(2)
C4B 0.126(3) 0.073(2) 0.074(2) 0.0246(16) 0.0215(18) 0.053(2)
C5B 0.126(3) 0.073(2) 0.074(2) 0.0246(16) 0.0215(18) 0.053(2)
C6B 0.126(3) 0.073(2) 0.074(2) 0.0246(16) 0.0215(18) 0.053(2)
C3C 0.080(2) 0.081(2) 0.078(2) -0.0017(16) 0.0215(16) 0.0310(17)
C3D 0.0644(17) 0.0591(17) 0.0755(19) 0.0077(13) 0.0092(13) 0.0091(12)
C4A 0.072(2) 0.080(2) 0.088(2) 0.0401(18) 0.0068(16) 0.0108(16)
C4C 0.080(2) 0.081(2) 0.078(2) -0.0017(16) 0.0215(16) 0.0310(17)
C4D 0.0644(17) 0.0591(17) 0.0755(19) 0.0077(13) 0.0092(13) 0.0091(12)
C5A 0.072(2) 0.080(2) 0.088(2) 0.0401(18) 0.0068(16) 0.0108(16)
C5C 0.080(2) 0.081(2) 0.078(2) -0.0017(16) 0.0215(16) 0.0310(17)
C5D 0.0644(17) 0.0591(17) 0.0755(19) 0.0077(13) 0.0092(13) 0.0091(12)
C6A 0.072(2) 0.080(2) 0.088(2) 0.0401(18) 0.0068(16) 0.0108(16)
C6C 0.080(2) 0.081(2) 0.078(2) -0.0017(16) 0.0215(16) 0.0310(17)
C6D 0.0644(17) 0.0591(17) 0.0755(19) 0.0077(13) 0.0092(13) 0.0091(12)
C7A 0.051(3) 0.047(3) 0.044(3) 0.014(2) 0.012(2) 0.014(2)
C7B 0.050(3) 0.052(3) 0.047(3) 0.004(2) 0.003(2) 0.017(3)
C7C 0.048(3) 0.038(3) 0.042(3) 0.012(2) 0.014(2) 0.014(2)
C7D 0.035(3) 0.049(3) 0.047(3) 0.004(2) 0.004(2) 0.013(2)
C8A 0.039(3) 0.046(3) 0.046(3) 0.011(2) 0.012(2) 0.012(2)
C8B 0.042(3) 0.051(3) 0.039(3) 0.007(2) 0.002(2) 0.009(2)
C8C 0.035(3) 0.044(3) 0.045(3) 0.014(2) 0.015(2) 0.011(2)
C8D 0.040(3) 0.052(3) 0.045(3) 0.007(2) -0.001(2) 0.014(2)
C9A 0.042(3) 0.045(3) 0.039(3) 0.008(2) 0.011(2) 0.015(2)
C9B 0.042(3) 0.039(3) 0.041(3) 0.005(2) 0.002(2) 0.008(2)
C9C 0.041(3) 0.040(3) 0.046(3) 0.012(2) 0.014(2) 0.011(2)
C9D 0.040(3) 0.044(3) 0.046(3) 0.008(2) 0.003(2) 0.016(2)
C10A 0.043(3) 0.039(3) 0.042(3) 0.010(2) 0.010(2) 0.014(2)
C10B 0.040(3) 0.036(3) 0.038(3) 0.003(2) 0.005(2) 0.007(2)
C10C 0.050(3) 0.037(3) 0.040(3) 0.010(2) 0.011(2) 0.012(2)
C10D 0.042(3) 0.041(3) 0.042(3) 0.012(2) 0.004(2) 0.017(2)
C11A 0.048(3) 0.036(3) 0.033(2) 0.0075(19) 0.013(2) 0.010(2)
C11B 0.039(3) 0.036(3) 0.046(3) 0.003(2) 0.004(2) 0.006(2)
C11C 0.043(3) 0.040(3) 0.039(3) 0.011(2) 0.011(2) 0.012(2)
C11D 0.038(3) 0.047(3) 0.043(3) 0.010(2) 0.006(2) 0.018(2)
C12A 0.045(3) 0.055(3) 0.037(3) 0.012(2) 0.005(2) 0.020(2)
C12B 0.035(3) 0.051(3) 0.041(3) 0.002(2) 0.005(2) 0.010(2)
C12C 0.046(3) 0.044(3) 0.038(3) 0.007(2) 0.007(2) 0.013(2)
C12D 0.039(3) 0.044(3) 0.048(3) 0.011(2) 0.008(2) 0.008(2)
C13A 0.059(3) 0.046(3) 0.050(3) 0.019(2) 0.002(3) 0.014(3)
C13B 0.041(3) 0.052(3) 0.054(3) 0.010(2) 0.010(2) 0.020(2)
C13C 0.050(3) 0.041(3) 0.047(3) -0.001(2) 0.011(2) 0.010(2)
C13D 0.047(3) 0.045(3) 0.057(3) 0.015(2) 0.008(3) 0.009(2)
C14A 0.048(3) 0.041(3) 0.034(3) 0.006(2) 0.006(2) 0.013(2)
C14B 0.036(3) 0.039(3) 0.055(3) 0.004(2) 0.012(2) 0.008(2)
C14C 0.051(3) 0.047(3) 0.037(3) 0.011(2) 0.009(2) 0.020(2)
C14D 0.042(3) 0.046(3) 0.043(3) 0.009(2) 0.005(2) 0.015(2)
C15A 0.054(3) 0.044(3) 0.039(3) 0.005(2) 0.003(2) 0.010(2)
C15B 0.051(3) 0.046(3) 0.045(3) 0.006(2) 0.009(2) 0.005(2)
C15C 0.047(3) 0.052(3) 0.049(3) 0.016(2) 0.007(2) 0.018(2)
C15D 0.078(2) 0.070(2) 0.0567(17) -0.0002(14) 0.0091(15) 0.0356(16)
C16A 0.079(4) 0.048(4) 0.062(4) 0.004(3) 0.018(3) 0.021(3)
C16B 0.089(5) 0.045(4) 0.077(4) 0.021(3) 0.037(4) 0.008(3)
C16C 0.074(4) 0.064(4) 0.056(4) 0.031(3) 0.018(3) 0.022(3)
C16D 0.078(2) 0.070(2) 0.0567(17) -0.0002(14) 0.0091(15) 0.0356(16)
C17A 0.087(5) 0.060(4) 0.073(4) 0.001(3) 0.013(4) 0.032(4)
C17B 0.105(6) 0.068(5) 0.087(5) 0.037(4) 0.025(4) 0.005(4)
C17C 0.066(4) 0.060(4) 0.067(4) 0.030(3) 0.018(3) 0.016(3)
C17D 0.078(2) 0.070(2) 0.0567(17) -0.0002(14) 0.0091(15) 0.0356(16)
C18A 0.089(6) 0.071(5) 0.108(6) 0.010(4) 0.006(5) 0.029(4)
C18B 0.093(6) 0.060(5) 0.112(7) 0.026(4) 0.013(5) 0.011(4)
C18C 0.075(4) 0.061(4) 0.075(4) 0.024(3) 0.016(3) 0.028(3)
C18D 0.078(2) 0.070(2) 0.0567(17) -0.0002(14) 0.0091(15) 0.0356(16)
C19A 0.130(8) 0.056(5) 0.165(11) -0.004(6) 0.005(8) 0.024(5)
C19B 0.141(8) 0.068(5) 0.126(8) 0.047(5) 0.035(6) 0.036(5)
C19C 0.114(6) 0.057(4) 0.089(5) 0.024(4) 0.020(5) 0.033(4)
C19D 0.078(2) 0.070(2) 0.0567(17) -0.0002(14) 0.0091(15) 0.0356(16)
N1S 0.189(11) 0.080(6) 0.238(14) -0.023(7) -0.049(10) 0.044(7)
C1S 0.082(5) 0.069(5) 0.111(7) 0.005(4) -0.003(5) 0.026(4)
C2S 0.065(4) 0.059(4) 0.077(5) 0.017(3) 0.013(3) 0.016(3)
N2S 0.110(5) 0.197(9) 0.134(6) 0.077(7) 0.036(4) 0.067(6)
C3S 0.110(5) 0.197(9) 0.134(6) 0.077(7) 0.036(4) 0.067(6)
C4S 0.110(5) 0.197(9) 0.134(6) 0.077(7) 0.036(4) 0.067(6)
N3S 0.130(7) 0.158(7) 0.089(4) 0.027(5) 0.025(4) 0.047(6)
C5S 0.130(7) 0.158(7) 0.089(4) 0.027(5) 0.025(4) 0.047(6)
C6S 0.130(7) 0.158(7) 0.089(4) 0.027(5) 0.025(4) 0.047(6)
N3T 0.130(7) 0.158(7) 0.089(4) 0.027(5) 0.025(4) 0.047(6)
C5T 0.130(7) 0.158(7) 0.089(4) 0.027(5) 0.025(4) 0.047(6)
C6T 0.130(7) 0.158(7) 0.089(4) 0.027(5) 0.025(4) 0.047(6)

loop_
_atom_type_symbol
_atom_type_description
_atom_type_scat_dispersion_real
_atom_type_scat_dispersion_imag
_atom_type_scat_source
C C 0.0181 0.0091 'International Tables Vol C Tables 4.2.6.8 and 6.1.1.4'
H H 0.0000 0.0000 'International Tables Vol C Tables 4.2.6.8 and 6.1.1.4'
N N 0.0311 0.0180 'International Tables Vol C Tables 4.2.6.8 and 6.1.1.4'
O O 0.0492 0.0322 'International Tables Vol C Tables 4.2.6.8 and 6.1.1.4'

loop_
_geom_angle_atom_site_label_1
_geom_angle_atom_site_label_2
_geom_angle_atom_site_label_3
_geom_angle
_geom_angle_site_symmetry_1
_geom_angle_site_symmetry_3
_geom_angle_publ_flag
C12C O001 C13C 115.7(4) . . ?
C8C O002 C13B 116.4(4) . . ?
C8D O003 C13C 118.3(4) . . ?
C8A O004 C13D 116.2(4) . . ?
C12D O005 C13D 116.0(4) . . ?
C8B O006 C13A 117.8(4) . . ?
C12A O007 C13A 117.0(4) . . ?
C12B O008 C13B 118.2(4) . . ?
C2A C1A H1A 121.9 . . ?
C2A C1A C6A 116.3(7) . . ?
C6A C1A H1A 121.8 . . ?
C2C C1C H1C 122.7 . . ?
C2C C1C C6C 114.6(7) . . ?
C6C C1C H1C 122.7 . . ?
C2D C1D H1D 119.9 . . ?
C6D C1D H1D 119.9 . . ?
C6D C1D C2D 120.1(6) . . ?
C1A C2A H2A 118.9 . . ?
C3A C2A C1A 122.2(8) . . ?
C3A C2A H2A 118.9 . . ?
C1C C2C H2C 118.9 . . ?
C3C C2C C1C 122.1(8) . . ?
C3C C2C H2C 118.9 . . ?
C1D C2D H2D 120.6 . . ?
C3D C2D C1D 118.7(7) . . ?
C3D C2D H2D 120.7 . . ?
C2A C3A H3A 119.7 . . ?
C2A C3A C4A 120.7(8) . . ?
C4A C3A H3A 119.7 . . ?
C2B C1B H1B 120.0 . . ?
C2B C1B C6B 120.0 . . ?
C6B C1B H1B 120.0 . . ?
C1B C2B H2B 120.0 . . ?
C1B C2B C3B 120.0 . . ?
C3B C2B H2B 120.0 . . ?
C2B C3B H3B 120.0 . . ?
C4B C3B C2B 120.0 . . ?
C4B C3B H3B 120.0 . . ?
C3B C4B H4B 120.0 . . ?
C3B C4B C5B 120.0 . . ?
C5B C4B H4B 120.0 . . ?
C4B C5B H5B 120.0 . . ?
C6B C5B C4B 120.0 . . ?
C6B C5B H5B 120.0 . . ?
C1B C6B C7B 115.9(4) . . ?
C5B C6B C1B 120.0 . . ?
C5B C6B C7B 123.8(4) . . ?
C2C C3C H3C 119.7 . . ?
C4C C3C C2C 120.6(8) . . ?
C4C C3C H3C 119.7 . . ?
C2D C3D H3D 120.0 . . ?
C4D C3D C2D 120.1(7) . . ?
C4D C3D H3D 120.0 . . ?
C3A C4A H4A 120.5 . . ?
C5A C4A C3A 119.0(9) . . ?
C5A C4A H4A 120.5 . . ?
C3C C4C H4C 119.7 . . ?
C3C C4C C5C 120.5(8) . . ?
C5C C4C H4C 119.7 . . ?
C3D C4D H4D 119.0 . . ?
C3D C4D C5D 122.1(7) . . ?
C5D C4D H4D 119.0 . . ?
C4A C5A H5A 119.0 . . ?
C4A C5A C6A 121.9(8) . . ?
C6A C5A H5A 119.0 . . ?
C4C C5C H5C 120.6 . . ?
C6C C5C C4C 118.8(8) . . ?
C6C C5C H5C 120.6 . . ?
C4D C5D H5D 120.9 . . ?
C6D C5D C4D 118.2(7) . . ?
C6D C5D H5D 120.9 . . ?
C1A C6A C7A 120.1(6) . . ?
C5A C6A C1A 119.7(6) . . ?
C5A C6A C7A 120.1(6) . . ?
C1C C6C C7C 119.1(6) . . ?
C5C C6C C1C 123.2(7) . . ?
C5C C6C C7C 117.6(6) . . ?
C1D C6D C7D 118.8(6) . . ?
C5D C6D C1D 120.7(5) . . ?
C5D C6D C7D 120.4(6) . . ?
C8A C7A C6A 122.6(5) . . ?
C8A C7A C12A 115.1(4) . . ?
C12A C7A C6A 122.3(5) . . ?
C8B C7B C6B 121.4(5) . . ?
C8B C7B C12B 118.4(5) . . ?
C12B C7B C6B 120.2(5) . . ?
C8C C7C C6C 121.7(5) . . ?
C12C C7C C6C 121.1(5) . . ?
C12C C7C C8C 117.1(5) . . ?
C8D C7D C6D 121.6(5) . . ?
C12D C7D C6D 122.1(5) . . ?
C12D C7D C8D 116.3(4) . . ?
O004 C8A C7A 116.0(4) . . ?
C9A C8A O004 120.1(5) . . ?
C9A C8A C7A 123.5(5) . . ?
O006 C8B C7B 117.3(5) . . ?
O006 C8B C9B 120.8(5) . . ?
C9B C8B C7B 121.7(5) . . ?
O002 C8C C7C 118.6(5) . . ?
O002 C8C C9C 119.7(4) . . ?
C9C C8C C7C 121.4(5) . . ?
O003 C8D C7D 117.1(5) . . ?
O003 C8D C9D 120.4(5) . . ?
C9D C8D C7D 122.5(5) . . ?
C8A C9A C14D 119.3(5) . . ?
C10A C9A C8A 117.7(5) . . ?
C10A C9A C14D 123.0(5) . . ?
C8B C9B C10B 118.0(5) . . ?
C8B C9B C14A 120.5(5) . . ?
C10B C9B C14A 121.3(5) . . ?
C8C C9C C10C 118.0(5) . . ?
C8C C9C C14B 120.1(5) . . ?
C10C C9C C14B 121.8(5) . . ?
C8D C9D C14C 119.6(5) . . ?
C10D C9D C8D 117.7(5) . . ?
C10D C9D C14C 122.6(5) . . ?
C9A C10A H10A 118.6 . . ?
C9A C10A C11A 122.8(5) . . ?
C11A C10A H10A 118.6 . . ?
C9B C10B H10B 118.8 . . ?
C11B C10B C9B 122.4(5) . . ?
C11B C10B H10B 118.8 . . ?
C9C C10C H10C 118.6 . . ?
C11C C10C C9C 122.9(5) . . ?
C11C C10C H10C 118.6 . . ?
C9D C10D H10D 118.3 . . ?
C9D C10D C11D 123.4(5) . . ?
C11D C10D H10D 118.3 . . ?
C10A C11A C14A 122.8(4) . . ?
C12A C11A C10A 116.8(5) . . ?
C12A C11A C14A 120.1(5) . . ?
C10B C11B C12B 118.7(5) . . ?
C10B C11B C14B 121.5(5) . . ?
C12B C11B C14B 119.7(5) . . ?
C10C C11C C12C 117.1(5) . . ?
C10C C11C C14C 122.9(5) . . ?
C12C C11C C14C 119.8(5) . . ?
C10D C11D C12D 116.9(5) . . ?
C10D C11D C14D 123.7(5) . . ?
C12D C11D C14D 119.3(5) . . ?
O007 C12A C7A 116.5(5) . . ?
C11A C12A O007 119.4(5) . . ?
C11A C12A C7A 124.0(5) . . ?
O008 C12B C7B 118.0(5) . . ?
O008 C12B C11B 121.1(5) . . ?
C11B C12B C7B 120.7(5) . . ?
O001 C12C C7C 116.3(5) . . ?
C11C C12C O001 120.4(5) . . ?
C11C C12C C7C 123.3(5) . . ?
O005 C12D C7D 116.5(4) . . ?
O005 C12D C11D 120.2(5) . . ?
C11D C12D C7D 123.1(5) . . ?
O006 C13A H13A 109.2 . . ?
O006 C13A H13B 109.2 . . ?
O007 C13A O006 112.2(4) . . ?
O007 C13A H13A 109.2 . . ?
O007 C13A H13B 109.2 . . ?
H13A C13A H13B 107.9 . . ?
O002 C13B H13C 108.8 . . ?
O002 C13B H13D 108.8 . . ?
O008 C13B O002 113.8(4) . . ?
O008 C13B H13C 108.8 . . ?
O008 C13B H13D 108.8 . . ?
H13C C13B H13D 107.7 . . ?
O001 C13C H13E 108.9 . . ?
O001 C13C H13F 108.9 . . ?
O003 C13C O001 113.3(4) . . ?
O003 C13C H13E 108.9 . . ?
O003 C13C H13F 108.9 . . ?
H13E C13C H13F 107.7 . . ?
O004 C13D O005 112.8(5) . . ?
O004 C13D H13G 109.0 . . ?
O004 C13D H13H 109.0 . . ?
O005 C13D H13G 109.0 . . ?
O005 C13D H13H 109.0 . . ?
H13G C13D H13H 107.8 . . ?
C9B C14A C11A 107.8(4) . . ?
C9B C14A H14A 106.6 . . ?
C9B C14A C15A 114.0(4) . . ?
C11A C14A H14A 106.6 . . ?
C11A C14A C15A 114.7(4) . . ?
C15A C14A H14A 106.6 . . ?
C9C C14B C11B 108.7(4) . . ?
C9C C14B H14B 107.1 . . ?
C9C C14B C15B 113.0(4) . . ?
C11B C14B H14B 107.1 . . ?
C11B C14B C15B 113.4(4) . . ?
C15B C14B H14B 107.1 . . ?
C9D C14C C11C 107.3(4) . . ?
C9D C14C H14C 107.3 . . ?
C9D C14C C15C 113.9(4) . . ?
C11C C14C H14C 107.3 . . ?
C15C C14C C11C 113.3(4) . . ?
C15C C14C H14C 107.3 . . ?
C9A C14D H14D 107.0 . . ?
C11D C14D C9A 107.2(4) . . ?
C11D C14D H14D 107.0 . . ?
C11D C14D C15D 113.8(5) . . ?
C15D C14D C9A 114.5(5) . . ?
C15D C14D H14D 107.0 . . ?
C14A C15A H15A 109.1 . . ?
C14A C15A H15B 109.1 . . ?
H15A C15A H15B 107.8 . . ?
C16A C15A C14A 112.5(5) . . ?
C16A C15A H15A 109.1 . . ?
C16A C15A H15B 109.1 . . ?
C14B C15B H15C 109.0 . . ?
C14B C15B H15D 109.0 . . ?
H15C C15B H15D 107.8 . . ?
C16B C15B C14B 112.9(5) . . ?
C16B C15B H15C 109.0 . . ?
C16B C15B H15D 109.0 . . ?
C14C C15C H15E 109.1 . . ?
C14C C15C H15F 109.1 . . ?
C14C C15C C16C 112.5(5) . . ?
H15E C15C H15F 107.8 . . ?
C16C C15C H15E 109.1 . . ?
C16C C15C H15F 109.1 . . ?
C14D C15D H15G 109.2 . . ?
C14D C15D H15H 109.2 . . ?
H15G C15D H15H 107.9 . . ?
C16D C15D C14D 112.0(6) . . ?
C16D C15D H15G 109.2 . . ?
C16D C15D H15H 109.2 . . ?
C15A C16A H16A 109.0 . . ?
C15A C16A H16B 109.0 . . ?
C15A C16A C17A 113.1(6) . . ?
H16A C16A H16B 107.8 . . ?
C17A C16A H16A 109.0 . . ?
C17A C16A H16B 109.0 . . ?
C15B C16B H16C 108.9 . . ?
C15B C16B H16D 108.9 . . ?
C15B C16B C17B 113.2(6) . . ?
H16C C16B H16D 107.8 . . ?
C17B C16B H16C 108.9 . . ?
C17B C16B H16D 108.9 . . ?
C15C C16C H16E 108.9 . . ?
C15C C16C H16F 108.9 . . ?
H16E C16C H16F 107.7 . . ?
C17C C16C C15C 113.5(5) . . ?
C17C C16C H16E 108.9 . . ?
C17C C16C H16F 108.9 . . ?
C15D C16D H16G 108.6 . . ?
C15D C16D H16H 108.6 . . ?
H16G C16D H16H 107.6 . . ?
C17D C16D C15D 114.7(6) . . ?
C17D C16D H16G 108.6 . . ?
C17D C16D H16H 108.6 . . ?
C16A C17A H17A 108.3 . . ?
C16A C17A H17B 108.3 . . ?
H17A C17A H17B 107.4 . . ?
C18A C17A C16A 115.8(7) . . ?
C18A C17A H17A 108.3 . . ?
C18A C17A H17B 108.3 . . ?
C16B C17B H17C 109.2 . . ?
C16B C17B H17D 109.2 . . ?
H17C C17B H17D 107.9 . . ?
C18B C17B C16B 111.9(7) . . ?
C18B C17B H17C 109.2 . . ?
C18B C17B H17D 109.2 . . ?
C16C C17C H17E 108.6 . . ?
C16C C17C H17F 108.6 . . ?
C16C C17C C18C 114.5(6) . . ?
H17E C17C H17F 107.6 . . ?
C18C C17C H17E 108.6 . . ?
C18C C17C H17F 108.6 . . ?
C16D C17D H17G 108.8 . . ?
C16D C17D H17H 108.8 . . ?
C16D C17D C18D 114.0(6) . . ?
H17G C17D H17H 107.7 . . ?
C18D C17D H17G 108.8 . . ?
C18D C17D H17H 108.8 . . ?
C17A C18A H18A 108.5 . . ?
C17A C18A H18B 108.5 . . ?
C17A C18A C19A 115.2(8) . . ?
H18A C18A H18B 107.5 . . ?
C19A C18A H18A 108.5 . . ?
C19A C18A H18B 108.5 . . ?
C17B C18B H18C 109.2 . . ?
C17B C18B H18D 109.2 . . ?
C17B C18B C19B 112.2(8) . . ?
H18C C18B H18D 107.9 . . ?
C19B C18B H18C 109.2 . . ?
C19B C18B H18D 109.2 . . ?
C17C C18C H18E 108.9 . . ?
C17C C18C H18F 108.9 . . ?
C17C C18C C19C 113.3(7) . . ?
H18E C18C H18F 107.7 . . ?
C19C C18C H18E 108.9 . . ?
C19C C18C H18F 108.9 . . ?
C17D C18D H18G 108.5 . . ?
C17D C18D H18H 108.5 . . ?
C17D C18D C19D 115.0(6) . . ?
H18G C18D H18H 107.5 . . ?
C19D C18D H18G 108.5 . . ?
C19D C18D H18H 108.5 . . ?
C18A C19A H19A 109.5 . . ?
C18A C19A H19B 109.5 . . ?
C18A C19A H19C 109.5 . . ?
H19A C19A H19B 109.5 . . ?
H19A C19A H19C 109.5 . . ?
H19B C19A H19C 109.5 . . ?
C18B C19B H19D 109.5 . . ?
C18B C19B H19E 109.5 . . ?
C18B C19B H19F 109.5 . . ?
H19D C19B H19E 109.5 . . ?
H19D C19B H19F 109.5 . . ?
H19E C19B H19F 109.5 . . ?
C18C C19C H19G 109.5 . . ?
C18C C19C H19H 109.5 . . ?
C18C C19C H19I 109.5 . . ?
H19G C19C H19H 109.5 . . ?
H19G C19C H19I 109.5 . . ?
H19H C19C H19I 109.5 . . ?
C18D C19D H19J 109.5 . . ?
C18D C19D H19K 109.5 . . ?
C18D C19D H19L 109.5 . . ?
H19J C19D H19K 109.5 . . ?
H19J C19D H19L 109.5 . . ?
H19K C19D H19L 109.5 . . ?
N1S C1S C2S 179.2(13) . . ?
C1S C2S H2SA 109.5 . . ?
C1S C2S H2SB 109.5 . . ?
C1S C2S H2SC 109.5 . . ?
H2SA C2S H2SB 109.5 . . ?
H2SA C2S H2SC 109.5 . . ?
H2SB C2S H2SC 109.5 . . ?
N2S C3S C4S 167.7(15) . . ?
C3S C4S H4SA 109.5 . . ?
C3S C4S H4SB 109.5 . . ?
C3S C4S H4SC 109.5 . . ?
H4SA C4S H4SB 109.5 . . ?
H4SA C4S H4SC 109.5 . . ?
H4SB C4S H4SC 109.5 . . ?
N3S C5S C6S 120(5) . . ?
C5S C6S H6SA 109.4 . . ?
C5S C6S H6SB 109.6 . . ?
C5S C6S H6SC 109.4 . . ?
H6SA C6S H6SB 109.5 . . ?
H6SA C6S H6SC 109.5 . . ?
H6SB C6S H6SC 109.5 . . ?
N3T C5T C6T 166(2) . . ?
C5T C6T H6TA 109.5 . . ?
C5T C6T H6TB 109.4 . . ?
C5T C6T H6TC 109.5 . . ?
H6TA C6T H6TB 109.5 . . ?
H6TA C6T H6TC 109.5 . . ?
H6TB C6T H6TC 109.5 . . ?

loop_
_geom_bond_atom_site_label_1
_geom_bond_atom_site_label_2
_geom_bond_distance
_geom_bond_site_symmetry_2
_geom_bond_publ_flag
O001 C12C 1.401(6) . ?
O001 C13C 1.425(7) . ?
O002 C8C 1.381(6) . ?
O002 C13B 1.420(7) . ?
O003 C8D 1.380(7) . ?
O003 C13C 1.407(7) . ?
O004 C8A 1.405(6) . ?
O004 C13D 1.418(7) . ?
O005 C12D 1.381(6) . ?
O005 C13D 1.436(7) . ?
O006 C8B 1.382(6) . ?
O006 C13A 1.423(7) . ?
O007 C12A 1.404(6) . ?
O007 C13A 1.412(7) . ?
O008 C12B 1.383(7) . ?
O008 C13B 1.409(7) . ?
C1A H1A 0.9400 . ?
C1A C2A 1.393(10) . ?
C1A C6A 1.3997(10) . ?
C1C H1C 0.9400 . ?
C1C C2C 1.395(10) . ?
C1C C6C 1.3995(10) . ?
C1D H1D 0.9400 . ?
C1D C2D 1.415(10) . ?
C1D C6D 1.365(10) . ?
C2A H2A 0.9400 . ?
C2A C3A 1.325(12) . ?
C2C H2C 0.9400 . ?
C2C C3C 1.354(12) . ?
C2D H2D 0.9400 . ?
C2D C3D 1.368(10) . ?
C3A H3A 0.9400 . ?
C3A C4A 1.361(12) . ?
C1B H1B 0.9400 . ?
C1B C2B 1.3900 . ?
C1B C6B 1.3900 . ?
C2B H2B 0.9400 . ?
C2B C3B 1.3900 . ?
C3B H3B 0.9400 . ?
C3B C4B 1.3900 . ?
C4B H4B 0.9400 . ?
C4B C5B 1.3900 . ?
C5B H5B 0.9400 . ?
C5B C6B 1.3900 . ?
C6B C7B 1.534(6) . ?
C3C H3C 0.9400 . ?
C3C C4C 1.324(12) . ?
C3D H3D 0.9400 . ?
C3D C4D 1.342(10) . ?
C4A H4A 0.9400 . ?
C4A C5A 1.345(10) . ?
C4C H4C 0.9400 . ?
C4C C5C 1.384(11) . ?
C4D H4D 0.9400 . ?
C4D C5D 1.401(10) . ?
C5A H5A 0.9400 . ?
C5A C6A 1.355(11) . ?
C5C H5C 0.9400 . ?
C5C C6C 1.336(11) . ?
C5D H5D 0.9400 . ?
C5D C6D 1.361(10) . ?
C6A C7A 1.5013(10) . ?
C6C C7C 1.545(9) . ?
C6D C7D 1.5008(10) . ?
C7A C8A 1.407(8) . ?
C7A C12A 1.413(8) . ?
C7B C8B 1.399(8) . ?
C7B C12B 1.409(8) . ?
C7C C8C 1.407(8) . ?
C7C C12C 1.403(8) . ?
C7D C8D 1.416(8) . ?
C7D C12D 1.414(8) . ?
C8A C9A 1.391(8) . ?
C8B C9B 1.390(8) . ?
C8C C9C 1.393(8) . ?
C8D C9D 1.411(8) . ?
C9A C10A 1.380(7) . ?
C9A C14D 1.536(7) . ?
C9B C10B 1.391(7) . ?
C9B C14A 1.525(8) . ?
C9C C10C 1.403(7) . ?
C9C C14B 1.524(7) . ?
C9D C10D 1.383(8) . ?
C9D C14C 1.520(8) . ?
C10A H10A 0.9400 . ?
C10A C11A 1.405(7) . ?
C10B H10B 0.9400 . ?
C10B C11B 1.384(8) . ?
C10C H10C 0.9400 . ?
C10C C11C 1.378(7) . ?
C10D H10D 0.9400 . ?
C10D C11D 1.401(7) . ?
C11A C12A 1.386(8) . ?
C11A C14A 1.531(7) . ?
C11B C12B 1.395(8) . ?
C11B C14B 1.527(8) . ?
C11C C12C 1.389(8) . ?
C11C C14C 1.526(7) . ?
C11D C12D 1.406(8) . ?
C11D C14D 1.523(7) . ?
C13A H13A 0.9800 . ?
C13A H13B 0.9800 . ?
C13B H13C 0.9800 . ?
C13B H13D 0.9800 . ?
C13C H13E 0.9800 . ?
C13C H13F 0.9800 . ?
C13D H13G 0.9800 . ?
C13D H13H 0.9800 . ?
C14A H14A 0.9900 . ?
C14A C15A 1.539(8) . ?
C14B H14B 0.9900 . ?
C14B C15B 1.538(8) . ?
C14C H14C 0.9900 . ?
C14C C15C 1.523(8) . ?
C14D H14D 0.9900 . ?
C14D C15D 1.528(9) . ?
C15A H15A 0.9800 . ?
C15A H15B 0.9800 . ?
C15A C16A 1.513(9) . ?
C15B H15C 0.9800 . ?
C15B H15D 0.9800 . ?
C15B C16B 1.517(8) . ?
C15C H15E 0.9800 . ?
C15C H15F 0.9800 . ?
C15C C16C 1.543(8) . ?
C15D H15G 0.9800 . ?
C15D H15H 0.9800 . ?
C15D C16D 1.519(10) . ?
C16A H16A 0.9800 . ?
C16A H16B 0.9800 . ?
C16A C17A 1.536(10) . ?
C16B H16C 0.9800 . ?
C16B H16D 0.9800 . ?
C16B C17B 1.561(11) . ?
C16C H16E 0.9800 . ?
C16C H16F 0.9800 . ?
C16C C17C 1.509(10) . ?
C16D H16G 0.9800 . ?
C16D H16H 0.9800 . ?
C16D C17D 1.512(10) . ?
C17A H17A 0.9800 . ?
C17A H17B 0.9800 . ?
C17A C18A 1.477(11) . ?
C17B H17C 0.9800 . ?
C17B H17D 0.9800 . ?
C17B C18B 1.479(12) . ?
C17C H17E 0.9800 . ?
C17C H17F 0.9800 . ?
C17C C18C 1.514(9) . ?
C17D H17G 0.9800 . ?
C17D H17H 0.9800 . ?
C17D C18D 1.523(10) . ?
C18A H18A 0.9800 . ?
C18A H18B 0.9800 . ?
C18A C19A 1.489(12) . ?
C18B H18C 0.9800 . ?
C18B H18D 0.9800 . ?
C18B C19B 1.536(12) . ?
C18C H18E 0.9800 . ?
C18C H18F 0.9800 . ?
C18C C19C 1.521(10) . ?
C18D H18G 0.9800 . ?
C18D H18H 0.9800 . ?
C18D C19D 1.523(9) . ?
C19A H19A 0.9700 . ?
C19A H19B 0.9700 . ?
C19A H19C 0.9700 . ?
C19B H19D 0.9700 . ?
C19B H19E 0.9700 . ?
C19B H19F 0.9700 . ?
C19C H19G 0.9700 . ?
C19C H19H 0.9700 . ?
C19C H19I 0.9700 . ?
C19D H19J 0.9700 . ?
C19D H19K 0.9700 . ?
C19D H19L 0.9700 . ?
N1S C1S 1.105(12) . ?
C1S C2S 1.444(11) . ?
C2S H2SA 0.9700 . ?
C2S H2SB 0.9700 . ?
C2S H2SC 0.9700 . ?
N2S C3S 1.183(13) . ?
C3S C4S 1.377(14) . ?
C4S H4SA 0.9700 . ?
C4S H4SB 0.9700 . ?
C4S H4SC 0.9700 . ?
N3S C5S 1.13(2) . ?
C5S C6S 1.407(19) . ?
C6S H6SA 0.9700 . ?
C6S H6SB 0.9700 . ?
C6S H6SC 0.9700 . ?
N3T C5T 0.962(14) . ?
C5T C6T 1.417(14) . ?
C6T H6TA 0.9700 . ?
C6T H6TB 0.9700 . ?
C6T H6TC 0.9700 . ?

loop_
_geom_torsion_atom_site_label_1
_geom_torsion_atom_site_label_2
_geom_torsion_atom_site_label_3
_geom_torsion_atom_site_label_4
_geom_torsion
_geom_torsion_site_symmetry_1
_geom_torsion_site_symmetry_2
_geom_torsion_site_symmetry_3
_geom_torsion_site_symmetry_4
_geom_torsion_publ_flag
O002 C8C C9C C10C -178.4(4) . . . . ?
O002 C8C C9C C14B 3.9(7) . . . . ?
O003 C8D C9D C10D -175.6(4) . . . . ?
O003 C8D C9D C14C 8.1(7) . . . . ?
O004 C8A C9A C10A -176.9(4) . . . . ?
O004 C8A C9A C14D 5.4(7) . . . . ?
O006 C8B C9B C10B -175.3(4) . . . . ?
O006 C8B C9B C14A 9.6(7) . . . . ?
C1A C2A C3A C4A -0.2(12) . . . . ?
C1A C6A C7A C8A -69.2(9) . . . . ?
C1A C6A C7A C12A 112.3(8) . . . . ?
C1C C2C C3C C4C 0.0(13) . . . . ?
C1C C6C C7C C8C -71.7(9) . . . . ?
C1C C6C C7C C12C 112.1(8) . . . . ?
C1D C2D C3D C4D 3.4(11) . . . . ?
C1D C6D C7D C8D -101.7(8) . . . . ?
C1D C6D C7D C12D 79.3(8) . . . . ?
C2A C1A C6A C5A -4.6(11) . . . . ?
C2A C1A C6A C7A 179.4(7) . . . . ?
C2A C3A C4A C5A 0.6(12) . . . . ?
C2C C1C C6C C5C 2.8(12) . . . . ?
C2C C1C C6C C7C -179.9(7) . . . . ?
C2C C3C C4C C5C 1.0(13) . . . . ?
C2D C1D C6D C5D -0.4(12) . . . . ?
C2D C1D C6D C7D -179.4(6) . . . . ?
C2D C3D C4D C5D -4.2(12) . . . . ?
C3A C4A C5A C6A -3.2(12) . . . . ?
C1B C2B C3B C4B 0.0 . . . . ?
C1B C6B C7B C8B -94.5(6) . . . . ?
C1B C6B C7B C12B 85.4(6) . . . . ?
C2B C1B C6B C5B 0.0 . . . . ?
C2B C1B C6B C7B 174.8(5) . . . . ?
C2B C3B C4B C5B 0.0 . . . . ?
C3B C4B C5B C6B 0.0 . . . . ?
C4B C5B C6B C1B 0.0 . . . . ?
C4B C5B C6B C7B -174.4(6) . . . . ?
C5B C6B C7B C8B 80.1(7) . . . . ?
C5B C6B C7B C12B -100.0(6) . . . . ?
C6B C1B C2B C3B 0.0 . . . . ?
C6B C7B C8B O006 -5.6(8) . . . . ?
C6B C7B C8B C9B 178.0(5) . . . . ?
C6B C7B C12B O008 5.3(7) . . . . ?
C6B C7B C12B C11B -179.8(5) . . . . ?
C3C C4C C5C C6C -0.2(13) . . . . ?
C3D C4D C5D C6D 2.6(11) . . . . ?
C4A C5A C6A C1A 5.3(12) . . . . ?
C4A C5A C6A C7A -178.7(7) . . . . ?
C4C C5C C6C C1C -1.8(13) . . . . ?
C4C C5C C6C C7C -179.2(7) . . . . ?
C4D C5D C6D C1D -0.3(11) . . . . ?
C4D C5D C6D C7D 178.7(7) . . . . ?
C5A C6A C7A C8A 114.8(8) . . . . ?
C5A C6A C7A C12A -63.6(10) . . . . ?
C5C C6C C7C C8C 105.7(8) . . . . ?
C5C C6C C7C C12C -70.5(9) . . . . ?
C5D C6D C7D C8D 79.3(8) . . . . ?
C5D C6D C7D C12D -99.7(8) . . . . ?
C6A C1A C2A C3A 2.2(12) . . . . ?
C6A C7A C8A O004 -1.9(8) . . . . ?
C6A C7A C8A C9A -174.3(5) . . . . ?
C6A C7A C12A O007 0.3(8) . . . . ?
C6A C7A C12A C11A 177.0(5) . . . . ?
C6C C1C C2C C3C -1.8(12) . . . . ?
C6C C7C C8C O002 2.4(7) . . . . ?
C6C C7C C8C C9C -171.5(5) . . . . ?
C6C C7C C12C O001 -3.0(7) . . . . ?
C6C C7C C12C C11C 172.9(5) . . . . ?
C6D C1D C2D C3D -1.1(11) . . . . ?
C6D C7D C8D O003 -3.4(8) . . . . ?
C6D C7D C8D C9D -179.9(5) . . . . ?
C6D C7D C12D O005 3.7(8) . . . . ?
C6D C7D C12D C11D 178.6(5) . . . . ?
C7A C8A C9A C10A -4.8(8) . . . . ?
C7A C8A C9A C14D 177.5(5) . . . . ?
C7B C8B C9B C10B 1.0(8) . . . . ?
C7B C8B C9B C14A -174.2(5) . . . . ?
C7C C8C C9C C10C -4.6(7) . . . . ?
C7C C8C C9C C14B 177.6(5) . . . . ?
C7D C8D C9D C10D 0.8(8) . . . . ?
C7D C8D C9D C14C -175.5(5) . . . . ?
C8A O004 C13D O005 92.9(5) . . . . ?
C8A C7A C12A O007 -178.2(5) . . . . ?
C8A C7A C12A C11A -1.5(8) . . . . ?
C8A C9A C10A C11A 2.5(8) . . . . ?
C8A C9A C14D C11D 86.1(6) . . . . ?
C8A C9A C14D C15D -146.7(5) . . . . ?
C8B O006 C13A O007 88.4(6) . . . . ?
C8B C7B C12B O008 -174.8(5) . . . . ?
C8B C7B C12B C11B 0.1(8) . . . . ?
C8B C9B C10B C11B 1.7(7) . . . . ?
C8B C9B C14A C11A 82.0(6) . . . . ?
C8B C9B C14A C15A -149.5(5) . . . . ?
C8C O002 C13B O008 93.2(5) . . . . ?
C8C C7C C12C O001 -179.4(4) . . . . ?
C8C C7C C12C C11C -3.5(8) . . . . ?
C8C C9C C10C C11C 2.9(7) . . . . ?
C8C C9C C14B C11B 86.4(6) . . . . ?
C8C C9C C14B C15B -146.9(5) . . . . ?
C8D O003 C13C O001 90.1(6) . . . . ?
C8D C7D C12D O005 -175.3(4) . . . . ?
C8D C7D C12D C11D -0.5(8) . . . . ?
C8D C9D C10D C11D 0.5(7) . . . . ?
C8D C9D C14C C11C 83.0(6) . . . . ?
C8D C9D C14C C15C -150.7(5) . . . . ?
C9A C10A C11A C12A 0.0(8) . . . . ?
C9A C10A C11A C14A -174.6(5) . . . . ?
C9A C14D C15D C16D 65.5(7) . . . . ?
C9B C10B C11B C12B -3.4(7) . . . . ?
C9B C10B C11B C14B -179.4(4) . . . . ?
C9B C14A C15A C16A 170.5(5) . . . . ?
C9C C10C C11C C12C -1.5(7) . . . . ?
C9C C10C C11C C14C -176.9(4) . . . . ?
C9C C14B C15B C16B 64.3(6) . . . . ?
C9D C10D C11D C12D -1.6(7) . . . . ?
C9D C10D C11D C14D -179.6(5) . . . . ?
C9D C14C C15C C16C 174.2(5) . . . . ?
C10A C9A C14D C11D -91.5(6) . . . . ?
C10A C9A C14D C15D 35.8(7) . . . . ?
C10A C11A C12A O007 176.2(4) . . . . ?
C10A C11A C12A C7A -0.5(8) . . . . ?
C10A C11A C14A C9B 92.0(6) . . . . ?
C10A C11A C14A C15A -36.1(7) . . . . ?
C10B C9B C14A C11A -93.0(5) . . . . ?
C10B C9B C14A C15A 35.6(6) . . . . ?
C10B C11B C12B O008 177.2(4) . . . . ?
C10B C11B C12B C7B 2.4(7) . . . . ?
C10B C11B C14B C9C 93.1(5) . . . . ?
C10B C11B C14B C15B -33.5(7) . . . . ?
C10C C9C C14B C11B -91.3(6) . . . . ?
C10C C9C C14B C15B 35.5(7) . . . . ?
C10C C11C C12C O001 177.6(4) . . . . ?
C10C C11C C12C C7C 1.8(8) . . . . ?
C10C C11C C14C C9D 89.8(6) . . . . ?
C10C C11C C14C C15C -36.8(7) . . . . ?
C10D C9D C14C C11C -93.1(6) . . . . ?
C10D C9D C14C C15C 33.1(7) . . . . ?
C10D C11D C12D O005 176.3(4) . . . . ?
C10D C11D C12D C7D 1.7(8) . . . . ?
C10D C11D C14D C9A 91.6(6) . . . . ?
C10D C11D C14D C15D -36.0(7) . . . . ?
C11A C14A C15A C16A -64.6(6) . . . . ?
C11B C14B C15B C16B -171.4(5) . . . . ?
C11C C14C C15C C16C -62.8(6) . . . . ?
C11D C14D C15D C16D -170.8(5) . . . . ?
C12A O007 C13A O006 -90.7(5) . . . . ?
C12A C7A C8A O004 176.7(4) . . . . ?
C12A C7A C8A C9A 4.2(8) . . . . ?
C12A C11A C14A C9B -82.3(6) . . . . ?
C12A C11A C14A C15A 149.5(5) . . . . ?
C12B O008 C13B O002 -90.8(5) . . . . ?
C12B C7B C8B O006 174.5(4) . . . . ?
C12B C7B C8B C9B -1.9(8) . . . . ?
C12B C11B C14B C9C -82.9(6) . . . . ?
C12B C11B C14B C15B 150.5(5) . . . . ?
C12C O001 C13C O003 -90.3(5) . . . . ?
C12C C7C C8C O002 178.7(4) . . . . ?
C12C C7C C8C C9C 4.9(7) . . . . ?
C12C C11C C14C C9D -85.4(6) . . . . ?
C12C C11C C14C C15C 148.0(5) . . . . ?
C12D O005 C13D O004 -92.8(5) . . . . ?
C12D C7D C8D O003 175.7(4) . . . . ?
C12D C7D C8D C9D -0.8(8) . . . . ?
C12D C11D C14D C9A -86.3(6) . . . . ?
C12D C11D C14D C15D 146.1(5) . . . . ?
C13A O006 C8B C7B 99.2(6) . . . . ?
C13A O006 C8B C9B -84.4(6) . . . . ?
C13A O007 C12A C7A -95.9(6) . . . . ?
C13A O007 C12A C11A 87.2(6) . . . . ?
C13B O002 C8C C7C 104.1(5) . . . . ?
C13B O002 C8C C9C -82.0(6) . . . . ?
C13B O008 C12B C7B -104.5(6) . . . . ?
C13B O008 C12B C11B 80.6(6) . . . . ?
C13C O001 C12C C7C -99.8(5) . . . . ?
C13C O001 C12C C11C 84.2(6) . . . . ?
C13C O003 C8D C7D 100.0(5) . . . . ?
C13C O003 C8D C9D -83.4(6) . . . . ?
C13D O004 C8A C7A 104.5(5) . . . . ?
C13D O004 C8A C9A -82.8(6) . . . . ?
C13D O005 C12D C7D -102.6(5) . . . . ?
C13D O005 C12D C11D 82.4(6) . . . . ?
C14A C9B C10B C11B 176.9(4) . . . . ?
C14A C11A C12A O007 -9.1(7) . . . . ?
C14A C11A C12A C7A 174.2(5) . . . . ?
C14A C15A C16A C17A 175.1(5) . . . . ?
C14B C9C C10C C11C -179.4(5) . . . . ?
C14B C11B C12B O008 -6.7(7) . . . . ?
C14B C11B C12B C7B 178.5(5) . . . . ?
C14B C15B C16B C17B -164.2(6) . . . . ?
C14C C9D C10D C11D 176.7(4) . . . . ?
C14C C11C C12C O001 -6.9(7) . . . . ?
C14C C11C C12C C7C 177.3(5) . . . . ?
C14C C15C C16C C17C 174.1(5) . . . . ?
C14D C9A C10A C11A -179.9(5) . . . . ?
C14D C11D C12D O005 -5.6(7) . . . . ?
C14D C11D C12D C7D 179.7(5) . . . . ?
C14D C15D C16D C17D 162.4(6) . . . . ?
C15A C16A C17A C18A 64.3(9) . . . . ?
C15B C16B C17B C18B -65.9(9) . . . . ?
C15C C16C C17C C18C 70.8(7) . . . . ?
C15D C16D C17D C18D -176.7(6) . . . . ?
C16A C17A C18A C19A 171.4(9) . . . . ?
C16B C17B C18B C19B -178.4(8) . . . . ?
C16C C17C C18C C19C 174.6(6) . . . . ?
C16D C17D C18D C19D 175.9(6) . . . . ?
